data_4346586
loop_
_publ_author_name
'Przyojski, Jacob A.'
'Kiewit, Monica L.'
'Fillman, Kathlyn L.'
'Arman, Hadi D.'
'Tonzetich, Zachary J.'

_publ_section_title
;
 Homoleptic transition metal complexes of the 7-azaindolide ligand
 featuring \k(1)-N1 coordination.
;
_journal_issue 19
_journal_name_full 'Inorganic chemistry'
_journal_page_first 9637
_journal_page_last 9645
_journal_paper_doi 10.1021/acs.inorgchem.5b01732
_journal_volume 54
_journal_year 2015
_chemical_formula_sum 'C42 H42 Fe Li2 N8 O2'
_chemical_formula_weight 760.57
_space_group_IT_number 15
_space_group_name_Hall '-C 2yc'
_space_group_name_H-M_alt 'C 1 2/c 1'
_symmetry_cell_setting monoclinic
_symmetry_space_group_name_H-M 'C 1 2/c 1'
_atom_sites_solution_hydrogens geom
_atom_sites_solution_primary direct
_atom_sites_solution_secondary difmap
_audit_creation_method SHELXL-97
_cell_angle_alpha 90.00
_cell_angle_beta 92.957(2)
_cell_angle_gamma 90.00
_cell_formula_units_Z 4
_cell_length_a 9.0323(16)
_cell_length_b 20.881(4)
_cell_length_c 19.663(4)
_cell_measurement_reflns_used 7058
_cell_measurement_temperature 120(2)
_cell_measurement_theta_max 27.59
_cell_measurement_theta_min 2.21
_cell_volume 3703.6(12)
_computing_cell_refinement 'Bruker SAINT'
_computing_data_collection 'Bruker APEX2'
_computing_data_reduction 'Bruker SAINT'
_computing_molecular_graphics 'Bruker SHELXTL'
_computing_publication_material 'Bruker SHELXTL'
_computing_structure_refinement 'SHELXL-97 (Sheldrick, 2008)'
_computing_structure_solution 'SHELXS-97 (Sheldrick, 2008)'
_diffrn_ambient_temperature 120(2)
_diffrn_measured_fraction_theta_full 0.998
_diffrn_measured_fraction_theta_max 0.992
_diffrn_measurement_device_type 'Bruker APEX-II CCD'
_diffrn_measurement_method '\f and \w scans'
_diffrn_radiation_monochromator graphite
_diffrn_radiation_source 'fine-focus sealed tube'
_diffrn_radiation_type MoK\a
_diffrn_radiation_wavelength 0.71073
_diffrn_reflns_av_R_equivalents 0.0175
_diffrn_reflns_av_sigmaI/netI 0.0191
_diffrn_reflns_limit_h_max 11
_diffrn_reflns_limit_h_min -11
_diffrn_reflns_limit_k_max 22
_diffrn_reflns_limit_k_min -27
_diffrn_reflns_limit_l_max 25
_diffrn_reflns_limit_l_min -23
_diffrn_reflns_number 11224
_diffrn_reflns_theta_full 25.00
_diffrn_reflns_theta_max 27.60
_diffrn_reflns_theta_min 1.95
_exptl_absorpt_coefficient_mu 0.456
_exptl_absorpt_correction_T_max 0.9515
_exptl_absorpt_correction_T_min 0.8867
_exptl_absorpt_correction_type empirical
_exptl_absorpt_process_details SADABS
_exptl_crystal_colour COLORLESS
_exptl_crystal_density_diffrn 1.364
_exptl_crystal_density_method 'not measured'
_exptl_crystal_description BLOCK
_exptl_crystal_F_000 1592
_exptl_crystal_size_max 0.27
_exptl_crystal_size_mid 0.14
_exptl_crystal_size_min 0.11
_refine_diff_density_max 0.432
_refine_diff_density_min -0.318
_refine_diff_density_rms 0.046
_refine_ls_goodness_of_fit_ref 1.002
_refine_ls_hydrogen_treatment constr
_refine_ls_matrix_type full
_refine_ls_number_parameters 249
_refine_ls_number_reflns 4273
_refine_ls_number_restraints 15
_refine_ls_restrained_S_all 1.001
_refine_ls_R_factor_all 0.0329
_refine_ls_R_factor_gt 0.0302
_refine_ls_shift/su_max 0.001
_refine_ls_shift/su_mean 0.000
_refine_ls_structure_factor_coef Fsqd
_refine_ls_weighting_details 'calc w=1/[\s^2^(Fo^2^)+(0.0431P)^2^+4.1217P] where P=(Fo^2^+2Fc^2^)/3'
_refine_ls_weighting_scheme calc
_refine_ls_wR_factor_gt 0.0808
_refine_ls_wR_factor_ref 0.0830
_reflns_number_gt 3938
_reflns_number_total 4273
_reflns_threshold_expression >2sigma(I)
_cod_data_source_file ic5b01732_si_002.cif
_cod_data_source_block Li2[Fe(AzaIn)4]-2THF
_cod_depositor_comments
;
The following automatic conversions were performed:

data item '_exptl_absorpt_correction_type' value 'EMPIRICAL' was
changed to 'empirical' in accordance with the
/home/saulius/struct/COD-crude-data/automatic-downloads/DataCite-retrospective/ACS/depositions/lib/dictionaries/cif_core.dic
dictionary named 'cif_core.dic' version 2.4.2 last updated on
2011-04-26.

data item '_refine_ls_hydrogen_treatment' value 'CONSTR' was changed
to 'constr' in accordance with the
/home/saulius/struct/COD-crude-data/automatic-downloads/DataCite-retrospective/ACS/depositions/lib/dictionaries/cif_core.dic
dictionary named 'cif_core.dic' version 2.4.2 last updated on
2011-04-26.

data item '_symmetry_cell_setting' value 'Monoclinic' was changed to
'monoclinic' in accordance with the
/home/saulius/struct/COD-crude-data/automatic-downloads/DataCite-retrospective/ACS/depositions/lib/dictionaries/cif_core.dic
dictionary named 'cif_core.dic' version 2.4.2 last updated on
2011-04-26.

Automatic conversion script
Id: cif_fix_values 6909 2019-04-08 15:41:33Z antanas 
;
_cod_original_cell_volume 3703.7(12)
_cod_original_sg_symbol_H-M C2/c
_cod_database_code 4346586

loop_
_symmetry_equiv_pos_as_xyz
'x, y, z'
'-x, y, -z+1/2'
'x+1/2, y+1/2, z'
'-x+1/2, y+1/2, -z+1/2'
'-x, -y, -z'
'x, -y, z-1/2'
'-x+1/2, -y+1/2, -z'
'x+1/2, -y+1/2, z-1/2'

loop_
_atom_site_label
_atom_site_type_symbol
_atom_site_fract_x
_atom_site_fract_y
_atom_site_fract_z
_atom_site_U_iso_or_equiv
_atom_site_adp_type
_atom_site_occupancy
_atom_site_symmetry_multiplicity
_atom_site_calc_flag
_atom_site_refinement_flags
Fe1 Fe 0.5000 0.341084(11) 0.2500 0.01301(8) Uani 1 2 d S
Li1 Li 0.6863(2) 0.23803(10) 0.32020(11) 0.0191(4) Uani 1 1 d .
N1 N 0.67689(11) 0.39477(5) 0.28049(5) 0.0162(2) Uani 1 1 d .
N2 N 0.83262(12) 0.31187(5) 0.33020(5) 0.0167(2) Uani 1 1 d .
N3 N 0.53636(12) 0.28213(5) 0.16806(5) 0.0153(2) Uani 1 1 d .
N4 N 0.69593(12) 0.20428(5) 0.22455(5) 0.0165(2) Uani 1 1 d .
O1 O 0.71676(11) 0.16263(4) 0.37738(5) 0.0213(2) Uani 1 1 d .
C1 C 0.69987(14) 0.45969(6) 0.27110(7) 0.0189(3) Uani 1 1 d .
H1A H 0.6286 0.4872 0.2492 0.023 Uiso 1 1 calc R
C2 C 0.83598(14) 0.48017(6) 0.29660(7) 0.0203(3) Uani 1 1 d .
H2A H 0.8736 0.5227 0.2964 0.024 Uiso 1 1 calc R
C3 C 0.90930(14) 0.42467(6) 0.32349(6) 0.0166(2) Uani 1 1 d .
C4 C 1.04977(14) 0.40984(6) 0.35216(7) 0.0205(3) Uani 1 1 d .
H4A H 1.1225 0.4422 0.3602 0.025 Uiso 1 1 calc R
C5 C 1.07969(15) 0.34651(7) 0.36858(7) 0.0212(3) Uani 1 1 d .
H5A H 1.1747 0.3347 0.3875 0.025 Uiso 1 1 calc R
C6 C 0.96974(14) 0.30007(6) 0.35727(7) 0.0197(3) Uani 1 1 d .
H6A H 0.9935 0.2571 0.3696 0.024 Uiso 1 1 calc R
C7 C 0.80612(13) 0.37347(6) 0.31262(6) 0.0147(2) Uani 1 1 d .
C8 C 0.50913(14) 0.29685(6) 0.09943(6) 0.0174(2) Uani 1 1 d .
H8A H 0.4448 0.3303 0.0837 0.021 Uiso 1 1 calc R
C9 C 0.58499(14) 0.25795(6) 0.05704(6) 0.0187(3) Uani 1 1 d .
H9A H 0.5817 0.2592 0.0087 0.022 Uiso 1 1 calc R
C10 C 0.66969(14) 0.21538(6) 0.10019(6) 0.0170(2) Uani 1 1 d .
C11 C 0.77014(15) 0.16539(6) 0.09181(7) 0.0206(3) Uani 1 1 d .
H11A H 0.7951 0.1518 0.0477 0.025 Uiso 1 1 calc R
C12 C 0.83202(15) 0.13631(6) 0.14975(7) 0.0216(3) Uani 1 1 d .
H12A H 0.9009 0.1023 0.1459 0.026 Uiso 1 1 calc R
C13 C 0.79295(15) 0.15705(6) 0.21408(7) 0.0197(3) Uani 1 1 d .
H13A H 0.8380 0.1363 0.2529 0.024 Uiso 1 1 calc R
C14 C 0.63669(13) 0.23245(6) 0.16794(6) 0.0146(2) Uani 1 1 d .
C15 C 0.78081(17) 0.15969(7) 0.44593(7) 0.0266(3) Uani 1 1 d .
H15A H 0.8051 0.2031 0.4633 0.032 Uiso 1 1 calc R
H15B H 0.8723 0.1335 0.4479 0.032 Uiso 1 1 calc R
C16 C 0.66245(17) 0.12892(7) 0.48689(7) 0.0282(3) Uani 1 1 d .
H16A H 0.5924 0.1614 0.5030 0.034 Uiso 1 1 calc R
H16B H 0.7071 0.1055 0.5267 0.034 Uiso 1 1 calc R
C17 C 0.58471(17) 0.08278(7) 0.43599(8) 0.0308(3) Uani 1 1 d .
H17A H 0.6152 0.0380 0.4456 0.037 Uiso 1 1 calc R
H17B H 0.4757 0.0860 0.4380 0.037 Uiso 1 1 calc R
C18 C 0.6344(2) 0.10408(7) 0.36663(8) 0.0329(3) Uani 1 1 d .
H18A H 0.6977 0.0709 0.3470 0.039 Uiso 1 1 calc R
H18B H 0.5473 0.1114 0.3349 0.039 Uiso 1 1 calc R
C100 C 0.9931(3) -0.02719(8) 0.06270(9) 0.0559(6) Uani 1 1 d U
H100 H 0.9886 -0.0461 0.1065 0.067 Uiso 1 1 calc R
C101 C 0.8781(2) 0.00905(10) 0.03696(12) 0.0519(6) Uani 1 1 d U
H10A H 0.7931 0.0153 0.0627 0.062 Uiso 1 1 calc R
C102 C 0.8848(2) 0.03630(9) -0.02542(12) 0.0558(6) Uani 1 1 d U
H102 H 0.8046 0.0617 -0.0433 0.067 Uiso 1 1 calc R

loop_
_atom_site_aniso_label
_atom_site_aniso_U_11
_atom_site_aniso_U_22
_atom_site_aniso_U_33
_atom_site_aniso_U_23
_atom_site_aniso_U_13
_atom_site_aniso_U_12
Fe1 0.01301(13) 0.01231(13) 0.01351(13) 0.000 -0.00120(9) 0.000
Li1 0.0220(11) 0.0169(10) 0.0180(10) 0.0009(8) -0.0017(8) 0.0014(8)
N1 0.0153(5) 0.0145(5) 0.0187(5) 0.0002(4) -0.0010(4) -0.0008(4)
N2 0.0169(5) 0.0151(5) 0.0178(5) -0.0015(4) -0.0001(4) 0.0007(4)
N3 0.0172(5) 0.0148(5) 0.0138(5) 0.0002(4) -0.0002(4) -0.0002(4)
N4 0.0181(5) 0.0146(5) 0.0167(5) -0.0003(4) -0.0001(4) -0.0001(4)
O1 0.0300(5) 0.0170(4) 0.0163(4) 0.0019(3) -0.0042(4) -0.0016(4)
C1 0.0177(6) 0.0150(6) 0.0241(6) 0.0021(5) 0.0009(5) 0.0005(5)
C2 0.0193(6) 0.0150(6) 0.0265(7) 0.0004(5) 0.0004(5) -0.0019(5)
C3 0.0158(6) 0.0170(6) 0.0169(6) -0.0019(4) 0.0013(4) -0.0012(4)
C4 0.0165(6) 0.0226(6) 0.0223(6) -0.0020(5) -0.0010(5) -0.0033(5)
C5 0.0158(6) 0.0260(7) 0.0216(6) -0.0004(5) -0.0021(5) 0.0026(5)
C6 0.0201(6) 0.0181(6) 0.0209(6) 0.0005(5) -0.0003(5) 0.0041(5)
C7 0.0148(5) 0.0161(6) 0.0133(5) -0.0020(4) 0.0013(4) -0.0001(4)
C8 0.0184(6) 0.0174(6) 0.0162(6) 0.0026(4) -0.0016(4) -0.0038(5)
C9 0.0222(6) 0.0204(6) 0.0134(5) 0.0008(5) 0.0010(5) -0.0061(5)
C10 0.0195(6) 0.0158(6) 0.0158(6) -0.0018(4) 0.0030(4) -0.0058(5)
C11 0.0250(7) 0.0167(6) 0.0208(6) -0.0043(5) 0.0078(5) -0.0038(5)
C12 0.0220(6) 0.0150(6) 0.0284(7) -0.0020(5) 0.0065(5) 0.0010(5)
C13 0.0208(6) 0.0163(6) 0.0218(6) 0.0003(5) 0.0007(5) 0.0009(5)
C14 0.0153(6) 0.0129(5) 0.0156(5) -0.0011(4) 0.0013(4) -0.0027(4)
C15 0.0313(8) 0.0302(8) 0.0177(6) 0.0031(5) -0.0061(5) 0.0000(6)
C16 0.0367(8) 0.0271(7) 0.0215(7) 0.0057(5) 0.0061(6) 0.0110(6)
C17 0.0272(7) 0.0266(7) 0.0384(8) 0.0121(6) -0.0007(6) 0.0003(6)
C18 0.0525(10) 0.0178(7) 0.0279(7) -0.0008(6) -0.0026(7) -0.0089(6)
C100 0.123(2) 0.0221(8) 0.0222(8) -0.0040(6) -0.0006(10) -0.0228(10)
C101 0.0443(11) 0.0411(10) 0.0726(14) -0.0362(10) 0.0264(10) -0.0210(8)
C102 0.0585(12) 0.0296(9) 0.0749(15) -0.0241(9) -0.0404(11) 0.0147(8)

loop_
_atom_type_symbol
_atom_type_description
_atom_type_scat_dispersion_real
_atom_type_scat_dispersion_imag
_atom_type_scat_source
C C 0.0033 0.0016 'International Tables Vol C Tables 4.2.6.8 and 6.1.1.4'
Li Li -0.0003 0.0001 'International Tables Vol C Tables 4.2.6.8 and 6.1.1.4'
Fe Fe 0.3463 0.8444 'International Tables Vol C Tables 4.2.6.8 and 6.1.1.4'
N N 0.0061 0.0033 'International Tables Vol C Tables 4.2.6.8 and 6.1.1.4'
O O 0.0106 0.0060 'International Tables Vol C Tables 4.2.6.8 and 6.1.1.4'
H H 0.0000 0.0000 'International Tables Vol C Tables 4.2.6.8 and 6.1.1.4'

loop_
_geom_angle_atom_site_label_1
_geom_angle_atom_site_label_2
_geom_angle_atom_site_label_3
_geom_angle
_geom_angle_site_symmetry_1
_geom_angle_site_symmetry_3
N1 Fe1 N1 112.48(6) . 2_655
N1 Fe1 N3 114.03(4) . .
N1 Fe1 N3 104.74(4) 2_655 .
N1 Fe1 N3 104.74(4) . 2_655
N1 Fe1 N3 114.03(4) 2_655 2_655
N3 Fe1 N3 106.91(6) . 2_655
N1 Fe1 Li1 160.98(5) . 2_655
N1 Fe1 Li1 81.16(5) 2_655 2_655
N3 Fe1 Li1 47.69(5) . 2_655
N3 Fe1 Li1 79.91(5) 2_655 2_655
N1 Fe1 Li1 81.16(5) . .
N1 Fe1 Li1 160.98(5) 2_655 .
N3 Fe1 Li1 79.91(5) . .
N3 Fe1 Li1 47.69(5) 2_655 .
Li1 Fe1 Li1 89.15(8) 2_655 .
O1 Li1 N4 104.17(11) . .
O1 Li1 N2 119.05(12) . .
N4 Li1 N2 107.23(11) . .
O1 Li1 N3 112.03(11) . 2_655
N4 Li1 N3 108.86(10) . 2_655
N2 Li1 N3 105.15(10) . 2_655
O1 Li1 C8 96.11(9) . 2_655
N4 Li1 C8 139.51(11) . 2_655
N2 Li1 C8 92.26(9) . 2_655
N3 Li1 C8 30.69(5) 2_655 2_655
O1 Li1 Fe1 154.05(11) . .
N4 Li1 Fe1 82.68(8) . .
N2 Li1 Fe1 81.26(7) . .
N3 Li1 Fe1 43.17(5) 2_655 .
C8 Li1 Fe1 65.25(5) 2_655 .
C7 N1 C1 104.40(10) . .
C7 N1 Fe1 126.76(8) . .
C1 N1 Fe1 128.76(9) . .
C6 N2 C7 115.04(11) . .
C6 N2 Li1 118.67(11) . .
C7 N2 Li1 126.28(10) . .
C14 N3 C8 104.35(10) . .
C14 N3 Fe1 125.50(8) . .
C8 N3 Fe1 126.60(8) . .
C14 N3 Li1 106.58(9) . 2_655
C8 N3 Li1 94.37(9) . 2_655
Fe1 N3 Li1 89.14(7) . 2_655
C13 N4 C14 115.43(11) . .
C13 N4 Li1 117.40(11) . .
C14 N4 Li1 125.80(10) . .
C15 O1 C18 106.29(10) . .
C15 O1 Li1 127.82(10) . .
C18 O1 Li1 123.02(11) . .
C2 C1 N1 113.21(11) . .
C1 C2 C3 105.84(11) . .
C4 C3 C2 136.58(12) . .
C4 C3 C7 117.85(12) . .
C2 C3 C7 105.46(11) . .
C5 C4 C3 117.92(12) . .
C4 C5 C6 119.80(12) . .
N2 C6 C5 124.61(12) . .
N2 C7 N1 124.19(11) . .
N2 C7 C3 124.72(11) . .
N1 C7 C3 111.07(11) . .
C9 C8 N3 112.89(11) . .
C9 C8 Li1 116.39(10) . 2_655
N3 C8 Li1 54.94(8) . 2_655
C8 C9 C10 106.10(11) . .
C11 C10 C9 136.69(12) . .
C11 C10 C14 117.71(12) . .
C9 C10 C14 105.60(11) . .
C12 C11 C10 117.90(12) . .
C11 C12 C13 119.90(12) . .
N4 C13 C12 124.27(12) . .
N4 C14 N3 124.16(11) . .
N4 C14 C10 124.79(11) . .
N3 C14 C10 111.05(11) . .
O1 C15 C16 104.79(12) . .
C15 C16 C17 103.39(12) . .
C18 C17 C16 104.76(12) . .
O1 C18 C17 106.85(12) . .
C101 C100 C102 119.91(18) . 5_755
C102 C101 C100 120.03(18) . .
C101 C102 C100 120.05(18) . 5_755

loop_
_geom_bond_atom_site_label_1
_geom_bond_atom_site_label_2
_geom_bond_distance
_geom_bond_site_symmetry_2
Fe1 N1 2.0175(11) .
Fe1 N1 2.0175(11) 2_655
Fe1 N3 2.0674(11) .
Fe1 N3 2.0674(11) 2_655
Fe1 Li1 3.021(2) 2_655
Fe1 Li1 3.021(2) .
Li1 O1 1.946(2) .
Li1 N4 2.015(2) .
Li1 N2 2.034(2) .
Li1 N3 2.234(2) 2_655
Li1 C8 2.722(3) 2_655
N1 C7 1.3724(16) .
N1 C1 1.3851(16) .
N2 C6 1.3453(16) .
N2 C7 1.3501(16) .
N3 C14 1.3776(16) .
N3 C8 1.3933(15) .
N3 Li1 2.234(2) 2_655
N4 C13 1.3422(16) .
N4 C14 1.3453(16) .
O1 C15 1.4403(16) .
O1 C18 1.4412(17) .
C1 C2 1.3719(18) .
C2 C3 1.4231(18) .
C3 C4 1.3963(18) .
C3 C7 1.4271(17) .
C4 C5 1.3846(19) .
C5 C6 1.3976(19) .
C8 C9 1.3724(18) .
C8 Li1 2.722(3) 2_655
C9 C10 1.4242(18) .
C10 C11 1.3982(18) .
C10 C14 1.4254(17) .
C11 C12 1.383(2) .
C12 C13 1.3995(19) .
C15 C16 1.514(2) .
C16 C17 1.533(2) .
C17 C18 1.524(2) .
C100 C101 1.362(3) .
C100 C102 1.369(3) 5_755
C101 C102 1.356(3) .
C102 C100 1.369(3) 5_755
